data_7112074
loop_
_publ_author_name
'Fengrui Qu'
'Julia R. Khusnutdinova'
'Nigam P. Rath'
'Liviu M. Mirica'

_publ_section_title
;
 Dioxygen activation by an organometallic Pd(II) precursor: formation of a
 Pd(IV)-OH complex and its C-O bond formation reactivity
;
_journal_name_full Chem.Commun.
_journal_page_first 3036
_journal_paper_doi 10.1039/c3cc49387c
_journal_volume 50
_journal_year 2014
_chemical_formula_moiety 'C19 H33 Cl N3 Pd, Cl O4'
_chemical_formula_sum 'C19 H33 Cl2 N3 O4 Pd'
_chemical_formula_weight 544.78
_chemical_name_systematic
; 
 ? 
;
_space_group_crystal_system orthorhombic
_space_group_IT_number 29
_space_group_name_Hall 'P 2c -2ac'
_space_group_name_H-M_alt 'P c a 21'
_symmetry_space_group_name_Hall 'P 2c -2ac'
_symmetry_space_group_name_H-M 'P c a 21'
_atom_sites_solution_hydrogens geom
_atom_sites_solution_primary direct
_atom_sites_solution_secondary difmap
_audit_creation_method SHELXL-2012
_cell_angle_alpha 90
_cell_angle_beta 90
_cell_angle_gamma 90
_cell_formula_units_Z 4
_cell_length_a 16.5967(7)
_cell_length_b 8.3780(4)
_cell_length_c 15.0330(6)
_cell_measurement_reflns_used 9729
_cell_measurement_temperature 100(2)
_cell_measurement_theta_max 39.99
_cell_measurement_theta_min 2.43
_cell_volume 2090.30(16)
_computing_cell_refinement 'Bruker SAINT'
_computing_data_collection 'Bruker APEX2'
_computing_data_reduction 'Bruker SAINT'
_computing_molecular_graphics 'Bruker SHELXTL'
_computing_publication_material 'Bruker SHELXTL'
_computing_structure_refinement 'SHELXL-2012 (Sheldrick, 2012)'
_computing_structure_solution 'SHELXS-97 (Sheldrick, 2008)'
_diffrn_ambient_temperature 100(2)
_diffrn_measured_fraction_theta_full 0.999
_diffrn_measured_fraction_theta_max 1.000
_diffrn_measurement_device_type 'Bruker APEX-II CCD'
_diffrn_measurement_method '\f and \w scans'
_diffrn_radiation_type MoK\a
_diffrn_radiation_wavelength 0.71073
_diffrn_reflns_av_R_equivalents 0.0439
_diffrn_reflns_av_unetI/netI 0.0335
_diffrn_reflns_Laue_measured_fraction_full 0.999
_diffrn_reflns_Laue_measured_fraction_max 1.000
_diffrn_reflns_limit_h_max 29
_diffrn_reflns_limit_h_min -29
_diffrn_reflns_limit_k_max 14
_diffrn_reflns_limit_k_min -14
_diffrn_reflns_limit_l_max 26
_diffrn_reflns_limit_l_min -24
_diffrn_reflns_number 79064
_diffrn_reflns_point_group_measured_fraction_full 0.997
_diffrn_reflns_point_group_measured_fraction_max 0.964
_diffrn_reflns_theta_full 25.242
_diffrn_reflns_theta_max 38.999
_diffrn_reflns_theta_min 2.431
_exptl_absorpt_coefficient_mu 1.176
_exptl_absorpt_correction_T_max 0.8032
_exptl_absorpt_correction_T_min 0.7252
_exptl_absorpt_correction_type multi-scan
_exptl_absorpt_process_details 'sadabs v2012/1'
_exptl_crystal_colour yellow
_exptl_crystal_density_diffrn 1.731
_exptl_crystal_description cubic
_exptl_crystal_F_000 1120
_exptl_crystal_size_max 0.258
_exptl_crystal_size_mid 0.257
_exptl_crystal_size_min 0.251
_refine_diff_density_max 1.843
_refine_diff_density_min -1.100
_refine_diff_density_rms 0.097
_refine_ls_abs_structure_details
; 
 Flack x determined using 4730 quotients [(I+)-(I-)]/[(I+)+(I-)] 
 (Parsons and Flack (2004), Acta Cryst. A60, s61). 
;
_refine_ls_abs_structure_Flack -0.002(7)
_refine_ls_extinction_method none
_refine_ls_goodness_of_fit_ref 1.043
_refine_ls_hydrogen_treatment constr
_refine_ls_matrix_type full
_refine_ls_number_parameters 295
_refine_ls_number_reflns 11727
_refine_ls_number_restraints 24
_refine_ls_restrained_S_all 1.044
_refine_ls_R_factor_all 0.0307
_refine_ls_R_factor_gt 0.0264
_refine_ls_shift/su_max 0.008
_refine_ls_shift/su_mean 0.000
_refine_ls_structure_factor_coef Fsqd
_refine_ls_weighting_details
; 
 w=1/[\s^2^(Fo^2^)+(0.0278P)^2^+0.6938P] 
 where P=(Fo^2^+2Fc^2^)/3 
;
_refine_ls_weighting_scheme calc
_refine_ls_wR_factor_gt 0.0597
_refine_ls_wR_factor_ref 0.0613
_reflns_Friedel_coverage 0.876
_reflns_Friedel_fraction_full 0.994
_reflns_Friedel_fraction_max 0.927
_reflns_number_gt 10814
_reflns_number_total 11727
_reflns_threshold_expression 'I > 2\s(I)'
_cod_data_source_file c3cc49387c.txt
_cod_data_source_block l5513
_cod_database_code 7112074
_shelx_space_group_comment
; 
The symmetry employed for this shelxl refinement is uniquely defined 
by the following loop, which should always be used as a source of 
symmetry information in preference to the above space-group names. 
They are only intended as comments. 
;
_shelx_estimated_absorpt_t_min 0.751
_shelx_estimated_absorpt_t_max 0.757
_shelxl_version_number 2012-9

loop_
_space_group_symop_operation_xyz
'x, y, z'
'-x, -y, z+1/2'
'x+1/2, -y, z'
'-x+1/2, y, z+1/2'

loop_
_atom_site_label
_atom_site_type_symbol
_atom_site_fract_x
_atom_site_fract_y
_atom_site_fract_z
_atom_site_U_iso_or_equiv
_atom_site_adp_type
_atom_site_occupancy
_atom_site_site_symmetry_order
_atom_site_calc_flag
_atom_site_refinement_flags_posn
_atom_site_refinement_flags_adp
_atom_site_refinement_flags_occupancy
_atom_site_disorder_assembly
_atom_site_disorder_group
Pd1 Pd 0.01852(2) 0.39994(2) 0.98576(2) 0.00771(3) Uani 1 1 d D . . . .
Cl1 Cl 0.07828(4) 0.37596(8) 0.85215(5) 0.01958(12) Uani 0.9602(17) 1 d D . P A 1
Cl1' Cl 0.0972(8) 0.4638(18) 0.8693(7) 0.01958(12) Uani 0.0398(17) 1 d D . P A 2
N1 N 0.12098(10) 0.3049(2) 1.06383(12) 0.0107(3) Uani 1 1 d . . . . .
N2 N 0.08600(11) 0.6296(2) 1.01358(13) 0.0125(3) Uani 1 1 d . . . . .
N3 N -0.02916(10) 0.4447(2) 1.11298(13) 0.0121(3) Uani 1 1 d . . . . .
C1 C -0.08206(11) 0.4642(2) 0.91953(14) 0.0100(3) Uani 1 1 d . . . . .
C2 C -0.10705(13) 0.6215(2) 0.90647(15) 0.0129(3) Uani 1 1 d . . . . .
H2 H -0.0771 0.7066 0.9320 0.016 Uiso 1 1 calc R U . . .
C3 C -0.17554(12) 0.6545(2) 0.85623(15) 0.0131(3) Uani 1 1 d . . . . .
H3 H -0.1926 0.7617 0.8483 0.016 Uiso 1 1 calc R U . . .
C4 C -0.21878(12) 0.5309(3) 0.81779(15) 0.0131(3) Uani 1 1 d . . . . .
H4 H -0.2647 0.5536 0.7823 0.016 Uiso 1 1 calc R U . . .
C5 C -0.19496(12) 0.3741(2) 0.83112(14) 0.0124(3) Uani 1 1 d . . . . .
H5 H -0.2252 0.2896 0.8053 0.015 Uiso 1 1 calc R U . . .
C6 C -0.12680(11) 0.3392(2) 0.88222(14) 0.0098(3) Uani 1 1 d . . . . .
C7 C -0.10077(11) 0.1703(2) 0.90137(14) 0.0114(3) Uani 1 1 d . . . . .
C8 C -0.03061(11) 0.1766(2) 0.96766(14) 0.0114(4) Uani 1 1 d . . . . .
H8A H 0.0123 0.1035 0.9468 0.014 Uiso 1 1 calc R U . . .
H8B H -0.0498 0.1365 1.0259 0.014 Uiso 1 1 calc R U . . .
C9 C -0.07554(13) 0.0854(2) 0.81512(16) 0.0147(4) Uani 1 1 d . . . . .
H9A H -0.1209 0.0845 0.7734 0.022 Uiso 1 1 calc R U . . .
H9B H -0.0596 -0.0246 0.8287 0.022 Uiso 1 1 calc R U . . .
H9C H -0.0300 0.1421 0.7883 0.022 Uiso 1 1 calc R U . . .
C10 C -0.17038(13) 0.0760(2) 0.94445(17) 0.0152(4) Uani 1 1 d . . . . .
H10A H -0.1895 0.1331 0.9973 0.023 Uiso 1 1 calc R U . . .
H10B H -0.1512 -0.0302 0.9617 0.023 Uiso 1 1 calc R U . . .
H10C H -0.2146 0.0652 0.9017 0.023 Uiso 1 1 calc R U . . .
C11 C 0.08002(13) 0.2440(3) 1.14518(15) 0.0143(3) Uani 1 1 d . . . . .
H11A H 0.1209 0.2155 1.1904 0.017 Uiso 1 1 calc R U . . .
H11B H 0.0492 0.1464 1.1303 0.017 Uiso 1 1 calc R U . . .
C12 C 0.02341(13) 0.3685(3) 1.18309(16) 0.0158(4) Uani 1 1 d . . . . .
H12A H -0.0114 0.3179 1.2286 0.019 Uiso 1 1 calc R U . . .
H12B H 0.0555 0.4526 1.2129 0.019 Uiso 1 1 calc R U . . .
C13 C -0.02786(14) 0.6233(3) 1.12104(18) 0.0165(4) Uani 1 1 d . . . . .
H13A H -0.0423 0.6534 1.1827 0.020 Uiso 1 1 calc R U . . .
H13B H -0.0692 0.6689 1.0809 0.020 Uiso 1 1 calc R U . . .
C14 C 0.05344(14) 0.6953(3) 1.09828(17) 0.0174(4) Uani 1 1 d . . . . .
H14A H 0.0479 0.8126 1.0929 0.021 Uiso 1 1 calc R U . . .
H14B H 0.0919 0.6730 1.1471 0.021 Uiso 1 1 calc R U . . .
C15 C 0.17052(13) 0.5735(3) 1.02331(17) 0.0152(4) Uani 1 1 d . . . . .
H15A H 0.2044 0.6631 1.0445 0.018 Uiso 1 1 calc R U . . .
H15B H 0.1911 0.5399 0.9644 0.018 Uiso 1 1 calc R U . . .
C16 C 0.17765(13) 0.4363(3) 1.08746(16) 0.0151(4) Uani 1 1 d . . . . .
H16A H 0.2336 0.3952 1.0867 0.018 Uiso 1 1 calc R U . . .
H16B H 0.1658 0.4742 1.1484 0.018 Uiso 1 1 calc R U . . .
C17 C 0.16622(13) 0.1750(3) 1.01981(17) 0.0159(4) Uani 1 1 d . . . . .
H17A H 0.1290 0.0890 1.0034 0.024 Uiso 1 1 calc R U . . .
H17B H 0.2072 0.1334 1.0607 0.024 Uiso 1 1 calc R U . . .
H17C H 0.1924 0.2164 0.9662 0.024 Uiso 1 1 calc R U . . .
C18 C 0.08682(15) 0.7504(3) 0.94147(18) 0.0197(4) Uani 1 1 d . . . . .
H18A H 0.1001 0.6985 0.8849 0.030 Uiso 1 1 calc R U . . .
H18B H 0.1273 0.8321 0.9548 0.030 Uiso 1 1 calc R U . . .
H18C H 0.0336 0.8004 0.9370 0.030 Uiso 1 1 calc R U . . .
C19 C -0.11395(13) 0.3925(3) 1.12685(18) 0.0167(4) Uani 1 1 d . . . . .
H19A H -0.1482 0.4385 1.0803 0.025 Uiso 1 1 calc R U . . .
H19B H -0.1326 0.4290 1.1853 0.025 Uiso 1 1 calc R U . . .
H19C H -0.1168 0.2758 1.1241 0.025 Uiso 1 1 calc R U . . .
Cl2 Cl 0.1708(2) 1.0277(5) 0.71116(10) 0.0173(3) Uani 0.89(3) 1 d D U P B 1
Cl2' Cl 0.1595(14) 1.051(3) 0.7111(11) 0.0173(3) Uani 0.11(3) 1 d . . P B 2
O1 O 0.09405(12) 1.0121(3) 0.66497(16) 0.0285(4) Uani 1 1 d . U . . .
O2 O 0.19962(13) 1.1881(2) 0.69684(16) 0.0304(5) Uani 1 1 d . U . . .
O3 O 0.2281(5) 0.9137(16) 0.6794(18) 0.036(2) Uani 0.70(12) 1 d D U P B 1
O4 O 0.1540(11) 1.022(4) 0.8052(3) 0.062(4) Uani 0.58(6) 1 d D U P B 1
O3' O 0.2275(10) 0.924(2) 0.6675(18) 0.021(4) Uani 0.30(12) 1 d D . P B 2
O4' O 0.1625(9) 0.9818(15) 0.8025(5) 0.034(2) Uani 0.42(6) 1 d D U P B 2

loop_
_atom_site_aniso_label
_atom_site_aniso_U_11
_atom_site_aniso_U_22
_atom_site_aniso_U_33
_atom_site_aniso_U_23
_atom_site_aniso_U_13
_atom_site_aniso_U_12
Pd1 0.00800(4) 0.00664(4) 0.00850(5) -0.00033(6) -0.00006(6) 0.00004(3)
Cl1 0.0190(2) 0.0229(3) 0.0169(3) 0.0018(2) 0.0002(2) -0.00261(19)
Cl1' 0.0190(2) 0.0229(3) 0.0169(3) 0.0018(2) 0.0002(2) -0.00261(19)
N1 0.0108(6) 0.0107(6) 0.0107(7) -0.0008(5) -0.0007(5) 0.0005(5)
N2 0.0133(7) 0.0090(6) 0.0150(8) -0.0006(5) 0.0004(6) -0.0008(5)
N3 0.0123(6) 0.0128(6) 0.0113(8) -0.0024(6) 0.0022(6) -0.0006(5)
C1 0.0102(7) 0.0097(7) 0.0101(8) -0.0002(6) -0.0008(6) 0.0001(5)
C2 0.0146(8) 0.0099(7) 0.0142(9) 0.0001(6) -0.0015(7) 0.0015(6)
C3 0.0138(7) 0.0119(7) 0.0136(9) 0.0012(7) -0.0001(7) 0.0034(6)
C4 0.0108(7) 0.0156(8) 0.0128(9) 0.0009(7) -0.0006(6) 0.0026(6)
C5 0.0109(7) 0.0147(7) 0.0116(9) -0.0003(6) -0.0018(6) -0.0002(6)
C6 0.0099(7) 0.0083(6) 0.0113(8) -0.0006(6) -0.0005(6) 0.0001(5)
C7 0.0111(7) 0.0093(7) 0.0136(9) -0.0013(6) -0.0009(6) -0.0006(5)
C8 0.0129(7) 0.0075(6) 0.0136(10) 0.0004(5) -0.0020(6) -0.0008(5)
C9 0.0177(8) 0.0129(8) 0.0136(9) -0.0033(7) -0.0016(7) 0.0014(6)
C10 0.0137(8) 0.0124(7) 0.0196(11) 0.0004(7) 0.0003(7) -0.0030(6)
C11 0.0168(8) 0.0147(8) 0.0114(9) 0.0025(7) -0.0010(7) 0.0008(6)
C12 0.0179(9) 0.0206(9) 0.0088(9) 0.0001(7) 0.0015(7) 0.0012(7)
C13 0.0180(9) 0.0122(8) 0.0194(11) -0.0053(7) 0.0029(8) 0.0008(6)
C14 0.0195(9) 0.0123(8) 0.0204(11) -0.0064(7) 0.0027(8) -0.0018(7)
C15 0.0126(8) 0.0141(8) 0.0189(10) 0.0009(7) 0.0003(7) -0.0024(6)
C16 0.0127(7) 0.0160(8) 0.0167(10) -0.0004(7) -0.0036(7) -0.0009(6)
C17 0.0144(8) 0.0152(8) 0.0181(10) -0.0041(7) -0.0019(7) 0.0062(6)
C18 0.0203(9) 0.0132(8) 0.0256(12) 0.0063(8) -0.0009(8) -0.0037(7)
C19 0.0125(8) 0.0191(9) 0.0186(11) -0.0020(8) 0.0050(7) -0.0013(7)
Cl2 0.0193(6) 0.0166(6) 0.0158(2) 0.0050(3) -0.0067(3) -0.0063(5)
Cl2' 0.0193(6) 0.0166(6) 0.0158(2) 0.0050(3) -0.0067(3) -0.0063(5)
O1 0.0206(8) 0.0270(9) 0.0380(12) -0.0111(8) -0.0123(8) 0.0018(7)
O2 0.0340(10) 0.0174(8) 0.0398(13) -0.0058(8) 0.0120(9) -0.0114(7)
O3 0.029(3) 0.018(2) 0.062(6) 0.009(3) -0.024(4) -0.0023(19)
O4 0.067(6) 0.103(11) 0.017(3) 0.024(3) -0.013(3) -0.034(6)
O3' 0.017(5) 0.026(6) 0.021(9) 0.009(4) 0.004(6) 0.010(4)
O4' 0.042(4) 0.035(4) 0.026(4) 0.021(2) 0.011(3) 0.020(4)

loop_
_atom_type_symbol
_atom_type_description
_atom_type_scat_dispersion_real
_atom_type_scat_dispersion_imag
_atom_type_scat_source
C C 0.0033 0.0016 'International Tables Vol C Tables 4.2.6.8 and 6.1.1.4'
H H 0.0000 0.0000 'International Tables Vol C Tables 4.2.6.8 and 6.1.1.4'
N N 0.0061 0.0033 'International Tables Vol C Tables 4.2.6.8 and 6.1.1.4'
O O 0.0106 0.0060 'International Tables Vol C Tables 4.2.6.8 and 6.1.1.4'
Cl Cl 0.1484 0.1585 'International Tables Vol C Tables 4.2.6.8 and 6.1.1.4'
Pd Pd -0.9988 1.0072 'International Tables Vol C Tables 4.2.6.8 and 6.1.1.4'

loop_
_geom_angle_atom_site_label_1
_geom_angle_atom_site_label_2
_geom_angle_atom_site_label_3
_geom_angle
C1 Pd1 C8 81.36(7)
C1 Pd1 N3 95.16(8)
C8 Pd1 N3 97.65(8)
C1 Pd1 N1 173.35(7)
C8 Pd1 N1 92.71(7)
N3 Pd1 N1 82.59(7)
C1 Pd1 Cl1 87.02(6)
C8 Pd1 Cl1 88.60(6)
N3 Pd1 Cl1 173.62(5)
N1 Pd1 Cl1 95.89(5)
C1 Pd1 Cl1' 91.9(4)
C8 Pd1 Cl1' 110.1(4)
N3 Pd1 Cl1' 152.1(4)
N1 Pd1 Cl1' 93.0(4)
C1 Pd1 N2 105.87(7)
C8 Pd1 N2 172.75(7)
N3 Pd1 N2 82.34(7)
N1 Pd1 N2 80.09(6)
Cl1 Pd1 N2 91.31(5)
Cl1' Pd1 N2 69.8(4)
C17 N1 C11 110.33(17)
C17 N1 C16 109.25(16)
C11 N1 C16 110.18(17)
C17 N1 Pd1 114.68(13)
C11 N1 Pd1 102.00(12)
C16 N1 Pd1 110.19(12)
C18 N2 C15 106.19(18)
C18 N2 C14 112.09(18)
C15 N2 C14 112.04(19)
C18 N2 Pd1 116.68(15)
C15 N2 Pd1 102.50(12)
C14 N2 Pd1 107.02(13)
C19 N3 C13 107.15(17)
C19 N3 C12 108.94(18)
C13 N3 C12 110.90(18)
C19 N3 Pd1 115.51(15)
C13 N3 Pd1 104.22(14)
C12 N3 Pd1 110.00(13)
C2 C1 C6 119.49(18)
C2 C1 Pd1 124.59(15)
C6 C1 Pd1 115.87(13)
C3 C2 C1 120.42(19)
C3 C2 H2 119.8
C1 C2 H2 119.8
C4 C3 C2 120.04(18)
C4 C3 H3 120.0
C2 C3 H3 120.0
C3 C4 C5 119.99(19)
C3 C4 H4 120.0
C5 C4 H4 120.0
C4 C5 C6 120.55(19)
C4 C5 H5 119.7
C6 C5 H5 119.7
C5 C6 C1 119.48(18)
C5 C6 C7 122.22(17)
C1 C6 C7 118.27(17)
C6 C7 C8 108.03(16)
C6 C7 C9 110.57(18)
C8 C7 C9 110.93(16)
C6 C7 C10 110.27(16)
C8 C7 C10 108.27(17)
C9 C7 C10 108.75(17)
C7 C8 Pd1 114.70(13)
C7 C8 H8A 108.6
Pd1 C8 H8A 108.6
C7 C8 H8B 108.6
Pd1 C8 H8B 108.6
H8A C8 H8B 107.6
C7 C9 H9A 109.5
C7 C9 H9B 109.5
H9A C9 H9B 109.5
C7 C9 H9C 109.5
H9A C9 H9C 109.5
H9B C9 H9C 109.5
C7 C10 H10A 109.5
C7 C10 H10B 109.5
H10A C10 H10B 109.5
C7 C10 H10C 109.5
H10A C10 H10C 109.5
H10B C10 H10C 109.5
N1 C11 C12 110.88(17)
N1 C11 H11A 109.5
C12 C11 H11A 109.5
N1 C11 H11B 109.5
C12 C11 H11B 109.5
H11A C11 H11B 108.1
N3 C12 C11 112.75(19)
N3 C12 H12A 109.0
C11 C12 H12A 109.0
N3 C12 H12B 109.0
C11 C12 H12B 109.0
H12A C12 H12B 107.8
N3 C13 C14 112.99(18)
N3 C13 H13A 109.0
C14 C13 H13A 109.0
N3 C13 H13B 109.0
C14 C13 H13B 109.0
H13A C13 H13B 107.8
N2 C14 C13 111.64(18)
N2 C14 H14A 109.3
C13 C14 H14A 109.3
N2 C14 H14B 109.3
C13 C14 H14B 109.3
H14A C14 H14B 108.0
N2 C15 C16 112.24(18)
N2 C15 H15A 109.2
C16 C15 H15A 109.2
N2 C15 H15B 109.2
C16 C15 H15B 109.2
H15A C15 H15B 107.9
N1 C16 C15 111.21(18)
N1 C16 H16A 109.4
C15 C16 H16A 109.4
N1 C16 H16B 109.4
C15 C16 H16B 109.4
H16A C16 H16B 108.0
N1 C17 H17A 109.5
N1 C17 H17B 109.5
H17A C17 H17B 109.5
N1 C17 H17C 109.5
H17A C17 H17C 109.5
H17B C17 H17C 109.5
N2 C18 H18A 109.5
N2 C18 H18B 109.5
H18A C18 H18B 109.5
N2 C18 H18C 109.5
H18A C18 H18C 109.5
H18B C18 H18C 109.5
N3 C19 H19A 109.5
N3 C19 H19B 109.5
H19A C19 H19B 109.5
N3 C19 H19C 109.5
H19A C19 H19C 109.5
H19B C19 H19C 109.5
O3 Cl2 O4 115.6(19)
O3 Cl2 O2 110.6(7)
O4 Cl2 O2 104.1(11)
O3 Cl2 O1 111.2(7)
O4 Cl2 O1 107.1(6)
O2 Cl2 O1 107.6(3)
O1 Cl2' O2 121.9(16)
O1 Cl2' O4' 114.4(12)
O2 Cl2' O4' 117.4(12)
O1 Cl2' O3' 101.1(15)
O2 Cl2' O3' 98.5(15)
O4' Cl2' O3' 95.3(18)

loop_
_geom_bond_atom_site_label_1
_geom_bond_atom_site_label_2
_geom_bond_distance
Pd1 C1 2.0170(19)
Pd1 C8 2.0592(19)
Pd1 N3 2.1035(19)
Pd1 N1 2.2144(17)
Pd1 Cl1 2.2490(7)
Pd1 Cl1' 2.249(6)
Pd1 N2 2.2651(17)
N1 C17 1.479(3)
N1 C11 1.489(3)
N1 C16 1.491(3)
N2 C18 1.483(3)
N2 C15 1.486(3)
N2 C14 1.489(3)
N3 C19 1.488(3)
N3 C13 1.502(3)
N3 C12 1.510(3)
C1 C2 1.395(3)
C1 C6 1.401(3)
C2 C3 1.392(3)
C2 H2 0.9500
C3 C4 1.386(3)
C3 H3 0.9500
C4 C5 1.386(3)
C4 H4 0.9500
C5 C6 1.398(3)
C5 H5 0.9500
C6 C7 1.507(3)
C7 C8 1.534(3)
C7 C9 1.537(3)
C7 C10 1.542(3)
C8 H8A 0.9900
C8 H8B 0.9900
C9 H9A 0.9800
C9 H9B 0.9800
C9 H9C 0.9800
C10 H10A 0.9800
C10 H10B 0.9800
C10 H10C 0.9800
C11 C12 1.515(3)
C11 H11A 0.9900
C11 H11B 0.9900
C12 H12A 0.9900
C12 H12B 0.9900
C13 C14 1.517(3)
C13 H13A 0.9900
C13 H13B 0.9900
C14 H14A 0.9900
C14 H14B 0.9900
C15 C16 1.506(3)
C15 H15A 0.9900
C15 H15B 0.9900
C16 H16A 0.9900
C16 H16B 0.9900
C17 H17A 0.9800
C17 H17B 0.9800
C17 H17C 0.9800
C18 H18A 0.9800
C18 H18B 0.9800
C18 H18C 0.9800
C19 H19A 0.9800
C19 H19B 0.9800
C19 H19C 0.9800
Cl2 O3 1.430(6)
Cl2 O4 1.442(5)
Cl2 O2 1.442(3)
Cl2 O1 1.457(4)
Cl2' O1 1.329(17)
Cl2' O2 1.347(15)
Cl2' O4' 1.490(18)
Cl2' O3' 1.68(3)

loop_
_geom_hbond_atom_site_label_D
_geom_hbond_atom_site_label_H
_geom_hbond_atom_site_label_A
_geom_hbond_distance_DH
_geom_hbond_distance_HA
_geom_hbond_distance_DA
_geom_hbond_angle_DHA
_geom_hbond_site_symmetry_A
C13 H13A Cl1 0.99 2.63 3.574(3) 159.9 2_565
C15 H15B Cl1' 0.99 2.21 2.773(15) 114.7 .
C18 H18A Cl1 0.98 2.77 3.415(3) 123.9 .
C18 H18A Cl1' 0.98 1.98 2.641(16) 122.6 .
C19 H19C O1 0.98 2.52 3.454(3) 159.8 2_565
C19 H19C O3 0.98 2.57 3.285(10) 129.6 2_565
C19 H19C O3' 0.98 2.57 3.31(2) 132.4 2_565

loop_
_geom_torsion_atom_site_label_1
_geom_torsion_atom_site_label_2
_geom_torsion_atom_site_label_3
_geom_torsion_atom_site_label_4
_geom_torsion
C6 C1 C2 C3 -0.5(3)
Pd1 C1 C2 C3 177.01(17)
C1 C2 C3 C4 -0.9(3)
C2 C3 C4 C5 1.6(3)
C3 C4 C5 C6 -0.9(3)
C4 C5 C6 C1 -0.5(3)
C4 C5 C6 C7 177.5(2)
C2 C1 C6 C5 1.2(3)
Pd1 C1 C6 C5 -176.54(16)
C2 C1 C6 C7 -176.9(2)
Pd1 C1 C6 C7 5.4(2)
C5 C6 C7 C8 -173.35(19)
C1 C6 C7 C8 4.7(3)
C5 C6 C7 C9 65.1(2)
C1 C6 C7 C9 -116.9(2)
C5 C6 C7 C10 -55.2(3)
C1 C6 C7 C10 122.8(2)
C6 C7 C8 Pd1 -12.4(2)
C9 C7 C8 Pd1 108.89(16)
C10 C7 C8 Pd1 -131.86(14)
C17 N1 C11 C12 -171.36(18)
C16 N1 C11 C12 67.9(2)
Pd1 N1 C11 C12 -49.09(18)
C19 N3 C12 C11 110.9(2)
C13 N3 C12 C11 -131.4(2)
Pd1 N3 C12 C11 -16.6(2)
N1 C11 C12 N3 46.6(2)
C19 N3 C13 C14 -173.6(2)
C12 N3 C13 C14 67.6(3)
Pd1 N3 C13 C14 -50.7(2)
C18 N2 C14 C13 110.8(2)
C15 N2 C14 C13 -130.0(2)
Pd1 N2 C14 C13 -18.4(2)
N3 C13 C14 N2 47.6(3)
C18 N2 C15 C16 -173.5(2)
C14 N2 C15 C16 63.8(2)
Pd1 N2 C15 C16 -50.6(2)
C17 N1 C16 C15 102.9(2)
C11 N1 C16 C15 -135.75(19)
Pd1 N1 C16 C15 -24.0(2)
N2 C15 C16 N1 52.7(3)
O2 Cl2' O1 Cl2 128(6)
O4' Cl2' O1 Cl2 -80(4)
O3' Cl2' O1 Cl2 21(4)
O3 Cl2 O1 Cl2' -162(5)
O4 Cl2 O1 Cl2' 70(4)
O2 Cl2 O1 Cl2' -41(4)
O1 Cl2' O2 Cl2 -132(6)
O4' Cl2' O2 Cl2 78(4)
O3' Cl2' O2 Cl2 -23(4)
O3 Cl2 O2 Cl2' 159(4)
O4 Cl2 O2 Cl2' -76(4)
O1 Cl2 O2 Cl2' 37(4)
